data_7042435
loop_
_publ_author_name
'Nissinen, V. H.'
'Koshevoy, I. O.'
'Pakkanen, T. T.'

_publ_section_title
;
 Crystalline magnesium chloride-electron donor complexes: new support
 materials for Ziegler-Natta catalysts.
;
_journal_issue 13
_journal_name_full 'Dalton transactions (Cambridge, England : 2003)'
_journal_page_first 4452
_journal_page_last 4460
_journal_paper_doi 10.1039/c7dt00193b
_journal_volume 46
_journal_year 2017
_chemical_formula_moiety 'C12 H32 Cl2 Mg N4'
_chemical_formula_sum 'C12 H32 Cl2 Mg N4'
_chemical_formula_weight 327.62
_space_group_crystal_system triclinic
_space_group_IT_number 2
_space_group_name_Hall '-P 1'
_space_group_name_H-M_alt 'P -1'
_symmetry_space_group_name_Hall '-P 1'
_symmetry_space_group_name_H-M 'P -1'
_atom_sites_solution_hydrogens mixed
_audit_creation_method SHELXL-2014/7
_audit_update_record
;
2017-01-15 deposited with the CCDC.
2017-03-10 downloaded from the CCDC.
;
_cell_angle_alpha 84.028(2)
_cell_angle_beta 84.0440(10)
_cell_angle_gamma 84.4590(10)
_cell_formula_units_Z 1
_cell_length_a 6.7256(4)
_cell_length_b 7.9186(5)
_cell_length_c 8.2724(5)
_cell_measurement_reflns_used 7937
_cell_measurement_temperature 150(2)
_cell_measurement_theta_max 34.97
_cell_measurement_theta_min 2.60
_cell_volume 434.17(5)
_computing_cell_refinement 'SAINT (Bruker AXS, 2009)'
_computing_data_collection 'APEX2 (Bruker AXS, 2010)'
_computing_data_reduction 'SAINT (Bruker AXS, 2009)'
_computing_molecular_graphics 'Diamond v.4.03 (Brandenburg, 2014)'
_computing_publication_material 'SHELXL-2014 (Sheldrick, 2014)'
_computing_structure_refinement 'SHELXL-2014/7 (Sheldrick, 2014)'
_computing_structure_solution 'SHELXS-2014 (Sheldrick, 2014)'
_diffrn_ambient_temperature 150(2)
_diffrn_detector_area_resol_mean 16
_diffrn_measured_fraction_theta_full 0.999
_diffrn_measured_fraction_theta_max 0.922
_diffrn_measurement_device '62mm x 62mm CCD camera on \k-goniostat'
_diffrn_measurement_device_type 'Bruker KAPPA APEX II CCD'
_diffrn_measurement_method '\f scans and \w scans with \k offset'
_diffrn_radiation_monochromator 'horizontally mounted graphite crystal'
_diffrn_radiation_type MoK\a
_diffrn_radiation_wavelength 0.71073
_diffrn_reflns_av_R_equivalents 0.0144
_diffrn_reflns_av_unetI/netI 0.0142
_diffrn_reflns_Laue_measured_fraction_full 0.999
_diffrn_reflns_Laue_measured_fraction_max 0.922
_diffrn_reflns_limit_h_max 10
_diffrn_reflns_limit_h_min -10
_diffrn_reflns_limit_k_max 12
_diffrn_reflns_limit_k_min -12
_diffrn_reflns_limit_l_max 12
_diffrn_reflns_limit_l_min -12
_diffrn_reflns_number 11005
_diffrn_reflns_point_group_measured_fraction_full 0.999
_diffrn_reflns_point_group_measured_fraction_max 0.922
_diffrn_reflns_theta_full 25.242
_diffrn_reflns_theta_max 35.027
_diffrn_reflns_theta_min 2.596
_exptl_absorpt_coefficient_mu 0.405
_exptl_absorpt_correction_T_max 0.805
_exptl_absorpt_correction_T_min 0.722
_exptl_absorpt_correction_type numerical
_exptl_absorpt_process_details 'SADABS (Sheldrick, 2008)'
_exptl_crystal_colour colourless
_exptl_crystal_density_diffrn 1.253
_exptl_crystal_description block
_exptl_crystal_F_000 178
_exptl_crystal_size_max 0.803
_exptl_crystal_size_mid 0.612
_exptl_crystal_size_min 0.536
_refine_diff_density_max 0.398
_refine_diff_density_min -0.161
_refine_diff_density_rms 0.041
_refine_ls_extinction_method none
_refine_ls_goodness_of_fit_ref 1.056
_refine_ls_hydrogen_treatment constr
_refine_ls_matrix_type full
_refine_ls_number_parameters 88
_refine_ls_number_reflns 3531
_refine_ls_number_restraints 0
_refine_ls_restrained_S_all 1.056
_refine_ls_R_factor_all 0.0249
_refine_ls_R_factor_gt 0.0221
_refine_ls_shift/su_max 0.002
_refine_ls_shift/su_mean 0.000
_refine_ls_structure_factor_coef Fsqd
_refine_ls_weighting_details 'w=1/[\s^2^(Fo^2^)+(0.0307P)^2^+0.0603P] where P=(Fo^2^+2Fc^2^)/3'
_refine_ls_weighting_scheme calc
_refine_ls_wR_factor_gt 0.0587
_refine_ls_wR_factor_ref 0.0603
_reflns_Friedel_coverage 0.000
_reflns_number_gt 3252
_reflns_number_total 3531
_reflns_threshold_expression 'I > 2\s(I)'
_cod_data_source_file c7dt00193b2.cif
_cod_data_source_block deeda
_cod_depositor_comments 'Adding full bibliography for 7042435--7042437.cif.'
_cod_database_code 7042435
_shelx_shelxl_version_number 2014/7
_shelx_space_group_comment
;
The symmetry employed for this shelxl refinement is uniquely defined
by the following loop, which should always be used as a source of
symmetry information in preference to the above space-group names.
They are only intended as comments.
;
_shelx_estimated_absorpt_t_min 0.737
_shelx_estimated_absorpt_t_max 0.812

loop_
_space_group_symop_operation_xyz
'x, y, z'
'-x, -y, -z'

loop_
_atom_site_label
_atom_site_type_symbol
_atom_site_fract_x
_atom_site_fract_y
_atom_site_fract_z
_atom_site_U_iso_or_equiv
_atom_site_adp_type
_atom_site_occupancy
_atom_site_site_symmetry_order
_atom_site_calc_flag
_atom_site_refinement_flags_posn
_atom_site_refinement_flags_adp
_atom_site_refinement_flags_occupancy
C1 C 0.23593(11) 0.89752(9) 0.16573(9) 0.02568(13) Uani 1 1 d . . .
H1A H 0.2375 0.9899 0.2356 0.039 Uiso 1 1 calc R U .
H1B H 0.3556 0.8961 0.0873 0.039 Uiso 1 1 calc R U .
H1C H 0.1155 0.9157 0.1067 0.039 Uiso 1 1 calc R U .
C2 C 0.23467(10) 0.72914(8) 0.26991(8) 0.02063(11) Uani 1 1 d . . .
H2A H 0.3552 0.7124 0.3310 0.025 Uiso 1 1 calc R U .
H2B H 0.1150 0.7320 0.3504 0.025 Uiso 1 1 calc R U .
C3 C 0.19708(9) 0.42587(8) 0.27831(8) 0.01994(11) Uani 1 1 d . . .
H3A H 0.1370 0.3459 0.2170 0.024 Uiso 1 1 calc R U .
H3B H 0.1010 0.4532 0.3729 0.024 Uiso 1 1 calc R U .
C4 C 0.39140(10) 0.34161(8) 0.33860(7) 0.02043(11) Uani 1 1 d . . .
H4A H 0.4533 0.4219 0.3982 0.025 Uiso 1 1 calc R U .
H4B H 0.3634 0.2399 0.4148 0.025 Uiso 1 1 calc R U .
C5 C 0.73323(9) 0.23176(8) 0.24848(8) 0.02027(11) Uani 1 1 d . . .
H5A H 0.7805 0.3208 0.3071 0.024 Uiso 1 1 calc R U .
H5B H 0.8264 0.2185 0.1489 0.024 Uiso 1 1 calc R U .
C6 C 0.74336(11) 0.06440(9) 0.35695(9) 0.02553(13) Uani 1 1 d . . .
H6A H 0.8815 0.0342 0.3842 0.038 Uiso 1 1 calc R U .
H6B H 0.6546 0.0768 0.4575 0.038 Uiso 1 1 calc R U .
H6C H 0.7006 -0.0257 0.2990 0.038 Uiso 1 1 calc R U .
N1 N 0.23224(7) 0.58383(7) 0.17153(6) 0.01607(9) Uani 1 1 d . . .
H1N1 H 0.1312 0.6063 0.1191 0.019 Uiso 1 1 d R U .
N2 N 0.53099(7) 0.29084(6) 0.19895(6) 0.01611(9) Uani 1 1 d . . .
H1N2 H 0.4848 0.2054 0.1647 0.019 Uiso 1 1 d R U .
Mg1 Mg 0.5000 0.5000 0.0000 0.01388(6) Uani 1 2 d S . P
Cl1 Cl 0.73333(2) 0.66581(2) 0.12273(2) 0.02048(4) Uani 1 1 d . . .

loop_
_atom_site_aniso_label
_atom_site_aniso_U_11
_atom_site_aniso_U_22
_atom_site_aniso_U_33
_atom_site_aniso_U_23
_atom_site_aniso_U_13
_atom_site_aniso_U_12
C1 0.0296(3) 0.0186(3) 0.0283(3) -0.0043(2) 0.0002(2) -0.0001(2)
C2 0.0225(3) 0.0198(3) 0.0198(3) -0.0058(2) -0.0006(2) 0.0002(2)
C3 0.0154(2) 0.0206(3) 0.0228(3) -0.0010(2) 0.00323(19) -0.00306(19)
C4 0.0218(3) 0.0212(3) 0.0167(2) 0.00093(19) 0.0012(2) 0.0001(2)
C5 0.0164(2) 0.0235(3) 0.0207(3) 0.0000(2) -0.00400(19) -0.0006(2)
C6 0.0280(3) 0.0228(3) 0.0248(3) 0.0000(2) -0.0062(2) 0.0045(2)
N1 0.01351(19) 0.0173(2) 0.0177(2) -0.00271(16) -0.00202(15) -0.00095(15)
N2 0.01448(19) 0.0171(2) 0.0171(2) -0.00168(16) -0.00215(15) -0.00241(16)
Mg1 0.01184(11) 0.01516(12) 0.01486(12) -0.00146(9) -0.00146(9) -0.00201(9)
Cl1 0.01569(6) 0.02109(7) 0.02675(8) -0.00725(5) -0.00533(5) -0.00333(5)

loop_
_atom_type_symbol
_atom_type_description
_atom_type_scat_dispersion_real
_atom_type_scat_dispersion_imag
_atom_type_scat_source
C C 0.0033 0.0016 'International Tables Vol C Tables 4.2.6.8 and 6.1.1.4'
H H 0.0000 0.0000 'International Tables Vol C Tables 4.2.6.8 and 6.1.1.4'
N N 0.0061 0.0033 'International Tables Vol C Tables 4.2.6.8 and 6.1.1.4'
Mg Mg 0.0486 0.0363 'International Tables Vol C Tables 4.2.6.8 and 6.1.1.4'
Cl Cl 0.1484 0.1585 'International Tables Vol C Tables 4.2.6.8 and 6.1.1.4'

loop_
_geom_angle_atom_site_label_1
_geom_angle_atom_site_label_2
_geom_angle_atom_site_label_3
_geom_angle
_geom_angle_site_symmetry_1
_geom_angle_site_symmetry_3
C2 C1 H1A 109.5 . .
C2 C1 H1B 109.5 . .
H1A C1 H1B 109.5 . .
C2 C1 H1C 109.5 . .
H1A C1 H1C 109.5 . .
H1B C1 H1C 109.5 . .
N1 C2 C1 112.22(5) . .
N1 C2 H2A 109.2 . .
C1 C2 H2A 109.2 . .
N1 C2 H2B 109.2 . .
C1 C2 H2B 109.2 . .
H2A C2 H2B 107.9 . .
N1 C3 C4 111.04(5) . .
N1 C3 H3A 109.4 . .
C4 C3 H3A 109.4 . .
N1 C3 H3B 109.4 . .
C4 C3 H3B 109.4 . .
H3A C3 H3B 108.0 . .
N2 C4 C3 109.83(5) . .
N2 C4 H4A 109.7 . .
C3 C4 H4A 109.7 . .
N2 C4 H4B 109.7 . .
C3 C4 H4B 109.7 . .
H4A C4 H4B 108.2 . .
N2 C5 C6 114.48(5) . .
N2 C5 H5A 108.6 . .
C6 C5 H5A 108.6 . .
N2 C5 H5B 108.6 . .
C6 C5 H5B 108.6 . .
H5A C5 H5B 107.6 . .
C5 C6 H6A 109.5 . .
C5 C6 H6B 109.5 . .
H6A C6 H6B 109.5 . .
C5 C6 H6C 109.5 . .
H6A C6 H6C 109.5 . .
H6B C6 H6C 109.5 . .
C3 N1 C2 110.65(5) . .
C3 N1 Mg1 102.55(3) . .
C2 N1 Mg1 121.82(4) . .
C3 N1 H1N1 106.2 . .
C2 N1 H1N1 105.4 . .
Mg1 N1 H1N1 109.3 . .
C4 N2 C5 111.85(5) . .
C4 N2 Mg1 106.53(4) . .
C5 N2 Mg1 119.06(4) . .
C4 N2 H1N2 106.6 . .
C5 N2 H1N2 106.8 . .
Mg1 N2 H1N2 105.2 . .
N2 Mg1 N2 180.0 2_665 .
N2 Mg1 N1 98.620(18) 2_665 .
N2 Mg1 N1 81.380(19) . .
N2 Mg1 N1 81.380(19) 2_665 2_665
N2 Mg1 N1 98.620(19) . 2_665
N1 Mg1 N1 180.0 . 2_665
N2 Mg1 Cl1 89.365(14) 2_665 .
N2 Mg1 Cl1 90.635(14) . .
N1 Mg1 Cl1 93.411(14) . .
N1 Mg1 Cl1 86.589(14) 2_665 .
N2 Mg1 Cl1 90.635(14) 2_665 2_665
N2 Mg1 Cl1 89.365(14) . 2_665
N1 Mg1 Cl1 86.589(14) . 2_665
N1 Mg1 Cl1 93.411(14) 2_665 2_665
Cl1 Mg1 Cl1 180.0 . 2_665

loop_
_geom_bond_atom_site_label_1
_geom_bond_atom_site_label_2
_geom_bond_distance
_geom_bond_site_symmetry_2
C1 C2 1.5107(9) .
C1 H1A 0.9800 .
C1 H1B 0.9800 .
C1 H1C 0.9800 .
C2 N1 1.4791(8) .
C2 H2A 0.9900 .
C2 H2B 0.9900 .
C3 N1 1.4780(8) .
C3 C4 1.5165(9) .
C3 H3A 0.9900 .
C3 H3B 0.9900 .
C4 N2 1.4753(8) .
C4 H4A 0.9900 .
C4 H4B 0.9900 .
C5 N2 1.4798(8) .
C5 C6 1.5211(9) .
C5 H5A 0.9900 .
C5 H5B 0.9900 .
C6 H6A 0.9800 .
C6 H6B 0.9800 .
C6 H6C 0.9800 .
N1 Mg1 2.2654(5) .
N1 H1N1 0.8386 .
N2 Mg1 2.2209(5) .
N2 H1N2 0.8565 .
Mg1 N2 2.2209(5) 2_665
Mg1 N1 2.2654(5) 2_665
Mg1 Cl1 2.49463(16) .
Mg1 Cl1 2.49464(17) 2_665
